data_2227820
loop_
_publ_author_name
'Choi, Hong Dae'
'Seo, Pil Ja'
'Son, Byeng Wha'
'Lee, Uk'

_publ_section_title
;
 3-(4-Chlorophenylsulfinyl)-2,5-dimethyl-1-benzofuran
;
_journal_coeditor_code NC2196
_journal_issue 10
_journal_name_full 'Acta Crystallographica Section E'
_journal_page_first o2551
_journal_paper_doi 10.1107/S1600536810035932
_journal_volume 66
_journal_year 2010
_chemical_formula_iupac 'C16 H13 Cl O2 S'
_chemical_formula_moiety 'C16 H13 Cl O2 S'
_chemical_formula_sum 'C16 H13 Cl O2 S'
_chemical_formula_weight 304.77
_chemical_name_systematic
;
3-(4-Chlorophenylsulfinyl)-2,5-dimethyl-1-benzofuran
;
_space_group_IT_number 14
_symmetry_cell_setting monoclinic
_symmetry_space_group_name_Hall '-P 2ybc'
_symmetry_space_group_name_H-M 'P 1 21/c 1'
_atom_sites_solution_hydrogens difmap
_atom_sites_solution_primary direct
_atom_sites_solution_secondary difmap
_cell_angle_alpha 90.00
_cell_angle_beta 113.674(6)
_cell_angle_gamma 90.00
_cell_formula_units_Z 4
_cell_length_a 12.7673(19)
_cell_length_b 11.0206(18)
_cell_length_c 11.1232(17)
_cell_measurement_reflns_used 8210
_cell_measurement_temperature 173(2)
_cell_measurement_theta_max 28.33
_cell_measurement_theta_min 2.54
_cell_volume 1433.4(4)
_computing_cell_refinement '<i>SAINT</i> (Bruker, 2009)'
_computing_data_collection '<i>APEX2</i> (Bruker, 2009)'
_computing_data_reduction '<i>SAINT</i> (Bruker, 2009)'
_computing_molecular_graphics '<i>ORTEP-3</i> (Farrugia, 1997) and <i>DIAMOND</i> (Brandenburg, 1998)'
_computing_publication_material '<i>SHELXL97</i> (Sheldrick, 2008)'
_computing_structure_refinement '<i>SHELXL97</i> (Sheldrick, 2008)'
_computing_structure_solution '<i>SHELXS97</i> (Sheldrick, 2008)'
_diffrn_ambient_temperature 173(2)
_diffrn_detector_area_resol_mean 10.0
_diffrn_measured_fraction_theta_full 0.983
_diffrn_measured_fraction_theta_max 0.983
_diffrn_measurement_device_type 'Bruker SMART APEXII CCD'
_diffrn_measurement_method '\f and \w scans'
_diffrn_radiation_monochromator 'graphite multilayer'
_diffrn_radiation_source 'rotating anode'
_diffrn_radiation_type MoK\a
_diffrn_radiation_wavelength 0.71073
_diffrn_reflns_av_R_equivalents 0.0285
_diffrn_reflns_av_sigmaI/netI 0.0266
_diffrn_reflns_limit_h_max 16
_diffrn_reflns_limit_h_min -17
_diffrn_reflns_limit_k_max 14
_diffrn_reflns_limit_k_min -14
_diffrn_reflns_limit_l_max 13
_diffrn_reflns_limit_l_min -14
_diffrn_reflns_number 12779
_diffrn_reflns_theta_full 28.41
_diffrn_reflns_theta_max 28.41
_diffrn_reflns_theta_min 1.74
_diffrn_standards_number 0
_exptl_absorpt_coefficient_mu 0.409
_exptl_absorpt_correction_T_max 0.7457
_exptl_absorpt_correction_T_min 0.6538
_exptl_absorpt_correction_type multi-scan
_exptl_absorpt_process_details '(SADABS; Bruker, 2009)'
_exptl_crystal_colour colourless
_exptl_crystal_density_diffrn 1.412
_exptl_crystal_density_method 'not measured'
_exptl_crystal_description block
_exptl_crystal_F_000 632
_exptl_crystal_size_max 0.50
_exptl_crystal_size_mid 0.30
_exptl_crystal_size_min 0.20
_refine_diff_density_max 0.308
_refine_diff_density_min -0.306
_refine_ls_extinction_coef 0.014(2)
_refine_ls_extinction_expression Fc^*^=kFc[1+0.001xFc^2^\l^3^/sin(2\q)]^-1/4^
_refine_ls_extinction_method '<i>SHELXL97</i> (Sheldrick, 2008)'
_refine_ls_goodness_of_fit_ref 1.034
_refine_ls_hydrogen_treatment constr
_refine_ls_matrix_type full
_refine_ls_number_parameters 184
_refine_ls_number_reflns 3542
_refine_ls_number_restraints 0
_refine_ls_restrained_S_all 1.034
_refine_ls_R_factor_all 0.0416
_refine_ls_R_factor_gt 0.0364
_refine_ls_shift/su_max 0.001
_refine_ls_shift/su_mean 0.000
_refine_ls_structure_factor_coef Fsqd
_refine_ls_weighting_details 'calc w=1/[\s^2^(Fo^2^)+(0.0772P)^2^+0.5141P] where P=(Fo^2^+2Fc^2^)/3'
_refine_ls_weighting_scheme calc
_refine_ls_wR_factor_gt 0.1142
_refine_ls_wR_factor_ref 0.1243
_reflns_number_gt 3118
_reflns_number_total 3542
_reflns_threshold_expression I>2\s(I)
_cod_data_source_file nc2196.cif
_cod_data_source_block I
_cod_original_sg_symbol_H-M 'P 21/c'
_cod_database_code 2227820
_cod_database_fobs_code 2227820

loop_
_symmetry_equiv_pos_as_xyz
'x, y, z'
'-x, y+1/2, -z+1/2'
'-x, -y, -z'
'x, -y-1/2, z-1/2'

loop_
_atom_site_type_symbol
_atom_site_label
_atom_site_fract_x
_atom_site_fract_y
_atom_site_fract_z
_atom_site_U_iso_or_equiv
_atom_site_adp_type
_atom_site_calc_flag
_atom_site_refinement_flags
_atom_site_occupancy
_atom_site_disorder_assembly
_atom_site_disorder_group
Cl Cl 0.76980(4) 0.23428(4) 0.27031(4) 0.04162(15) Uani d . 1 . .
S S 0.92673(3) 0.68708(4) 0.64073(4) 0.02874(14) Uani d . 1 . .
O O1 0.66438(10) 0.90669(11) 0.50482(12) 0.0371(3) Uani d . 1 . .
O O2 0.95961(10) 0.64186(13) 0.77732(11) 0.0398(3) Uani d . 1 . .
C C1 0.79481(13) 0.76039(14) 0.59101(14) 0.0261(3) Uani d . 1 . .
C C2 0.69064(12) 0.71954(15) 0.60000(14) 0.0264(3) Uani d . 1 . .
C C3 0.65623(13) 0.61696(16) 0.64794(15) 0.0303(3) Uani d . 1 . .
H H3 0.7071 0.5536 0.6850 0.036 Uiso calc R 1 . .
C C4 0.54444(14) 0.61099(19) 0.63938(17) 0.0386(4) Uani d . 1 . .
C C5 0.47007(15) 0.7081(2) 0.5827(2) 0.0485(5) Uani d . 1 . .
H H5 0.3956 0.7033 0.5772 0.058 Uiso calc R 1 . .
C C6 0.50216(16) 0.8100(2) 0.5347(2) 0.0477(5) Uani d . 1 . .
H H6 0.4514 0.8734 0.4970 0.057 Uiso calc R 1 . .
C C7 0.61371(14) 0.81344(16) 0.54552(16) 0.0333(4) Uani d . 1 . .
C C8 0.77512(14) 0.87155(15) 0.53477(15) 0.0315(3) Uani d . 1 . .
C C9 0.50414(17) 0.5015(2) 0.6895(2) 0.0520(5) Uani d . 1 . .
H H9A 0.5632 0.4410 0.7170 0.078 Uiso calc R 1 . .
H H9B 0.4368 0.4692 0.6209 0.078 Uiso calc R 1 . .
H H9C 0.4867 0.5245 0.7627 0.078 Uiso calc R 1 . .
C C10 0.84732(19) 0.95889(18) 0.50136(19) 0.0452(4) Uani d . 1 . .
H H10A 0.8743 1.0205 0.5679 0.068 Uiso calc R 1 . .
H H10B 0.8031 0.9958 0.4181 0.068 Uiso calc R 1 . .
H H10C 0.9114 0.9170 0.4964 0.068 Uiso calc R 1 . .
C C11 0.87780(11) 0.55732(14) 0.53501(14) 0.0253(3) Uani d . 1 . .
C C12 0.82630(14) 0.57394(16) 0.40013(15) 0.0319(3) Uani d . 1 . .
H H12 0.8142 0.6517 0.3646 0.038 Uiso calc R 1 . .
C C13 0.79335(14) 0.47361(16) 0.31949(15) 0.0324(3) Uani d . 1 . .
H H13 0.7581 0.4831 0.2289 0.039 Uiso calc R 1 . .
C C14 0.81304(12) 0.35892(15) 0.37406(15) 0.0272(3) Uani d . 1 . .
C C16 0.89862(12) 0.44303(15) 0.58916(15) 0.0293(3) Uani d . 1 . .
H H16 0.9347 0.4336 0.6797 0.035 Uiso calc R 1 . .
C C15 0.86562(14) 0.34154(16) 0.50817(16) 0.0314(3) Uani d . 1 . .
H H15 0.8787 0.2637 0.5435 0.038 Uiso calc R 1 . .

loop_
_atom_site_aniso_label
_atom_site_aniso_U_11
_atom_site_aniso_U_22
_atom_site_aniso_U_33
_atom_site_aniso_U_12
_atom_site_aniso_U_13
_atom_site_aniso_U_23
Cl 0.0453(3) 0.0364(3) 0.0423(3) -0.00681(17) 0.0167(2) -0.01106(18)
S 0.0214(2) 0.0302(2) 0.0333(2) -0.00229(13) 0.00965(15) -0.00328(15)
O1 0.0419(6) 0.0266(6) 0.0358(6) 0.0078(5) 0.0084(5) -0.0007(5)
O2 0.0369(6) 0.0435(7) 0.0287(6) 0.0039(5) 0.0025(5) -0.0033(5)
C1 0.0274(7) 0.0247(7) 0.0260(7) 0.0000(5) 0.0106(5) -0.0024(6)
C2 0.0236(6) 0.0305(8) 0.0239(6) 0.0025(5) 0.0084(5) -0.0040(6)
C3 0.0254(7) 0.0368(9) 0.0285(7) -0.0012(6) 0.0106(6) -0.0007(6)
C4 0.0296(8) 0.0552(12) 0.0337(8) -0.0072(7) 0.0155(6) -0.0082(8)
C5 0.0261(8) 0.0683(14) 0.0529(11) 0.0017(8) 0.0177(8) -0.0129(10)
C6 0.0315(8) 0.0547(12) 0.0513(11) 0.0167(8) 0.0106(8) -0.0075(9)
C7 0.0323(8) 0.0319(9) 0.0326(8) 0.0053(6) 0.0097(6) -0.0066(6)
C8 0.0389(8) 0.0262(8) 0.0264(7) -0.0010(6) 0.0099(6) -0.0048(6)
C9 0.0408(10) 0.0737(15) 0.0464(10) -0.0196(10) 0.0226(8) -0.0039(10)
C10 0.0619(12) 0.0323(10) 0.0402(9) -0.0122(8) 0.0193(8) 0.0001(8)
C11 0.0206(6) 0.0290(7) 0.0289(7) 0.0005(5) 0.0128(5) -0.0009(6)
C12 0.0385(8) 0.0286(8) 0.0291(7) 0.0031(6) 0.0141(6) 0.0056(6)
C13 0.0361(8) 0.0362(9) 0.0252(7) 0.0021(6) 0.0125(6) 0.0028(6)
C14 0.0238(6) 0.0300(8) 0.0300(7) -0.0009(5) 0.0132(6) -0.0027(6)
C16 0.0285(7) 0.0326(8) 0.0257(7) 0.0035(6) 0.0097(6) 0.0048(6)
C15 0.0325(7) 0.0276(8) 0.0331(8) 0.0020(6) 0.0122(6) 0.0035(6)

loop_
_atom_type_symbol
_atom_type_description
_atom_type_scat_dispersion_real
_atom_type_scat_dispersion_imag
_atom_type_scat_source
C C 0.0033 0.0016 'International Tables Vol C Tables 4.2.6.8 and 6.1.1.4'
H H 0.0000 0.0000 'International Tables Vol C Tables 4.2.6.8 and 6.1.1.4'
O O 0.0106 0.0060 'International Tables Vol C Tables 4.2.6.8 and 6.1.1.4'
S S 0.1246 0.1234 'International Tables Vol C Tables 4.2.6.8 and 6.1.1.4'
Cl Cl 0.1484 0.1585 'International Tables Vol C Tables 4.2.6.8 and 6.1.1.4'

loop_
_geom_angle_atom_site_label_1
_geom_angle_atom_site_label_2
_geom_angle_atom_site_label_3
_geom_angle_site_symmetry_1
_geom_angle_site_symmetry_3
_geom_angle
_geom_angle_publ_flag
O2 S C1 . . 108.59(7) ?
O2 S C11 . . 106.42(8) ?
C1 S C11 . . 97.08(7) ?
C8 O1 C7 . . 106.41(13) ?
C8 C1 C2 . . 107.99(14) ?
C8 C1 S . . 122.84(12) ?
C2 C1 S . . 129.17(12) ?
C7 C2 C3 . . 119.70(14) ?
C7 C2 C1 . . 104.31(14) ?
C3 C2 C1 . . 135.99(14) ?
C4 C3 C2 . . 118.93(16) ?
C4 C3 H3 . . 120.5 ?
C2 C3 H3 . . 120.5 ?
C3 C4 C5 . . 119.02(18) ?
C3 C4 C9 . . 120.41(18) ?
C5 C4 C9 . . 120.57(17) ?
C6 C5 C4 . . 123.03(17) ?
C6 C5 H5 . . 118.5 ?
C4 C5 H5 . . 118.5 ?
C5 C6 C7 . . 116.50(17) ?
C5 C6 H6 . . 121.8 ?
C7 C6 H6 . . 121.8 ?
C6 C7 O1 . . 126.38(17) ?
C6 C7 C2 . . 122.83(18) ?
O1 C7 C2 . . 110.79(14) ?
C1 C8 O1 . . 110.50(14) ?
C1 C8 C10 . . 133.36(16) ?
O1 C8 C10 . . 116.14(16) ?
C4 C9 H9A . . 109.5 ?
C4 C9 H9B . . 109.5 ?
H9A C9 H9B . . 109.5 ?
C4 C9 H9C . . 109.5 ?
H9A C9 H9C . . 109.5 ?
H9B C9 H9C . . 109.5 ?
C8 C10 H10A . . 109.5 ?
C8 C10 H10B . . 109.5 ?
H10A C10 H10B . . 109.5 ?
C8 C10 H10C . . 109.5 ?
H10A C10 H10C . . 109.5 ?
H10B C10 H10C . . 109.5 ?
C16 C11 C12 . . 121.26(15) ?
C16 C11 S . . 119.15(11) ?
C12 C11 S . . 119.47(12) ?
C13 C12 C11 . . 119.08(15) ?
C13 C12 H12 . . 120.5 ?
C11 C12 H12 . . 120.5 ?
C12 C13 C14 . . 119.60(14) ?
C12 C13 H13 . . 120.2 ?
C14 C13 H13 . . 120.2 ?
C13 C14 C15 . . 121.69(15) ?
C13 C14 Cl . . 118.62(12) ?
C15 C14 Cl . . 119.68(13) ?
C11 C16 C15 . . 119.85(14) ?
C11 C16 H16 . . 120.1 ?
C15 C16 H16 . . 120.1 ?
C14 C15 C16 . . 118.51(15) ?
C14 C15 H15 . . 120.7 ?
C16 C15 H15 . . 120.7 ?

loop_
_geom_bond_atom_site_label_1
_geom_bond_atom_site_label_2
_geom_bond_site_symmetry_2
_geom_bond_distance
_geom_bond_publ_flag
Cl C14 . 1.7355(16) ?
S O2 . 1.4902(13) ?
S C1 . 1.7457(15) ?
S C11 . 1.7966(16) ?
O1 C8 . 1.372(2) ?
O1 C7 . 1.384(2) ?
C1 C8 . 1.352(2) ?
C1 C2 . 1.445(2) ?
C2 C7 . 1.387(2) ?
C2 C3 . 1.394(2) ?
C3 C4 . 1.393(2) ?
C3 H3 . 0.9300 ?
C4 C5 . 1.401(3) ?
C4 C9 . 1.504(3) ?
C5 C6 . 1.375(3) ?
C5 H5 . 0.9300 ?
C6 C7 . 1.381(3) ?
C6 H6 . 0.9300 ?
C8 C10 . 1.480(2) ?
C9 H9A . 0.9600 ?
C9 H9B . 0.9600 ?
C9 H9C . 0.9600 ?
C10 H10A . 0.9600 ?
C10 H10B . 0.9600 ?
C10 H10C . 0.9600 ?
C11 C16 . 1.375(2) ?
C11 C12 . 1.387(2) ?
C12 C13 . 1.379(2) ?
C12 H12 . 0.9300 ?
C13 C14 . 1.381(2) ?
C13 H13 . 0.9300 ?
C14 C15 . 1.381(2) ?
C16 C15 . 1.391(2) ?
C16 H16 . 0.9300 ?
C15 H15 . 0.9300 ?

loop_
_geom_hbond_atom_site_label_D
_geom_hbond_atom_site_label_H
_geom_hbond_atom_site_label_A
_geom_hbond_site_symmetry_A
_geom_hbond_distance_DH
_geom_hbond_distance_HA
_geom_hbond_distance_DA
_geom_hbond_angle_DHA
C10 H10A O2 2_756 0.96 2.51 3.366(2) 147.9
C15 H15 O2 2_746 0.93 2.60 3.353(2) 138.9
C13 H13 Cg1 4_575 0.93 2.85 3.566(2) 134.6

loop_
_geom_torsion_atom_site_label_1
_geom_torsion_atom_site_label_2
_geom_torsion_atom_site_label_3
_geom_torsion_atom_site_label_4
_geom_torsion_site_symmetry_1
_geom_torsion_site_symmetry_2
_geom_torsion_site_symmetry_3
_geom_torsion_site_symmetry_4
_geom_torsion
_geom_torsion_publ_flag
O2 S C1 C8 . . . . 131.30(14) ?
C11 S C1 C8 . . . . -118.68(14) ?
O2 S C1 C2 . . . . -48.63(16) ?
C11 S C1 C2 . . . . 61.39(15) ?
C8 C1 C2 C7 . . . . 0.26(17) ?
S C1 C2 C7 . . . . -179.80(12) ?
C8 C1 C2 C3 . . . . -179.12(17) ?
S C1 C2 C3 . . . . 0.8(3) ?
C7 C2 C3 C4 . . . . 0.3(2) ?
C1 C2 C3 C4 . . . . 179.60(16) ?
C2 C3 C4 C5 . . . . 0.1(2) ?
C2 C3 C4 C9 . . . . 179.73(16) ?
C3 C4 C5 C6 . . . . -0.1(3) ?
C9 C4 C5 C6 . . . . -179.70(19) ?
C4 C5 C6 C7 . . . . -0.3(3) ?
C5 C6 C7 O1 . . . . -179.62(17) ?
C5 C6 C7 C2 . . . . 0.8(3) ?
C8 O1 C7 C6 . . . . 179.97(17) ?
C8 O1 C7 C2 . . . . -0.38(17) ?
C3 C2 C7 C6 . . . . -0.7(2) ?
C1 C2 C7 C6 . . . . 179.74(16) ?
C3 C2 C7 O1 . . . . 179.58(13) ?
C1 C2 C7 O1 . . . . 0.08(17) ?
C2 C1 C8 O1 . . . . -0.52(17) ?
S C1 C8 O1 . . . . 179.54(10) ?
C2 C1 C8 C10 . . . . 179.19(17) ?
S C1 C8 C10 . . . . -0.7(3) ?
C7 O1 C8 C1 . . . . 0.56(17) ?
C7 O1 C8 C10 . . . . -179.21(14) ?
O2 S C11 C16 . . . . -13.00(13) ?
C1 S C11 C16 . . . . -124.81(12) ?
O2 S C11 C12 . . . . 171.00(12) ?
C1 S C11 C12 . . . . 59.20(13) ?
C16 C11 C12 C13 . . . . 1.4(2) ?
S C11 C12 C13 . . . . 177.30(12) ?
C11 C12 C13 C14 . . . . -0.6(2) ?
C12 C13 C14 C15 . . . . -0.3(2) ?
C12 C13 C14 Cl . . . . 179.56(12) ?
C12 C11 C16 C15 . . . . -1.3(2) ?
S C11 C16 C15 . . . . -177.26(12) ?
C13 C14 C15 C16 . . . . 0.3(2) ?
Cl C14 C15 C16 . . . . -179.50(11) ?
C11 C16 C15 C14 . . . . 0.5(2) ?
